data_2211889
loop_
_publ_author_name
'Yathirajan, H. S.'
'Bindya, S.'
'Mithun, A.'
'Narayana, B.'
'Bolte, Michael'

_publ_section_title
;
 5-Phenyl-1-(2-thienyl)penta-2,4-dien-1-one
;
_journal_coeditor_code LH2263
_journal_issue 1
_journal_name_full 'Acta Crystallographica Section E'
_journal_page_first o61
_journal_page_last o62
_journal_paper_doi 10.1107/S1600536806050860
_journal_volume 63
_journal_year 2007
_chemical_formula_iupac 'C15 H12 O S'
_chemical_formula_moiety 'C15 H12 O S'
_chemical_formula_sum 'C15 H12 O S'
_chemical_formula_weight 240.31
_chemical_name_systematic
;
5-Phenyl-1-(2-thienyl)penta-2,4-dien-1-one
;
_space_group_IT_number 61
_symmetry_cell_setting orthorhombic
_symmetry_space_group_name_Hall '-P 2ac 2ab'
_symmetry_space_group_name_H-M 'P b c a'
_atom_sites_solution_hydrogens geom
_atom_sites_solution_primary direct
_atom_sites_solution_secondary difmap
_audit_creation_method SHELXL97
_cell_angle_alpha 90.00
_cell_angle_beta 90.00
_cell_angle_gamma 90.00
_cell_formula_units_Z 8
_cell_length_a 15.5571(12)
_cell_length_b 10.2136(7)
_cell_length_c 15.8883(11)
_cell_measurement_reflns_used 10622
_cell_measurement_temperature 173(2)
_cell_measurement_theta_max 25.7
_cell_measurement_theta_min 3.5
_cell_volume 2524.6(3)
_computing_cell_refinement X-AREA
_computing_data_collection 'X-AREA (Stoe & Cie, 2001)'
_computing_data_reduction X-AREA
_computing_molecular_graphics 'PLATON (Spek, 2003)'
_computing_publication_material 'SHELXL97 and PLATON'
_computing_structure_refinement 'SHELXL97 (Sheldrick, 1997)'
_computing_structure_solution 'SHELXS97 (Sheldrick, 1997)'
_diffrn_ambient_temperature 173(2)
_diffrn_measured_fraction_theta_full 0.995
_diffrn_measured_fraction_theta_max 0.991
_diffrn_measurement_device_type 'Stoe IPDSII two-circle'
_diffrn_measurement_method \w
_diffrn_radiation_monochromator graphite
_diffrn_radiation_source 'fine-focus sealed tube'
_diffrn_radiation_type MoK\a
_diffrn_radiation_wavelength 0.71073
_diffrn_reflns_av_R_equivalents 0.0279
_diffrn_reflns_av_sigmaI/netI 0.0168
_diffrn_reflns_limit_h_max 18
_diffrn_reflns_limit_h_min -16
_diffrn_reflns_limit_k_max 9
_diffrn_reflns_limit_k_min -12
_diffrn_reflns_limit_l_max 19
_diffrn_reflns_limit_l_min -19
_diffrn_reflns_number 10971
_diffrn_reflns_theta_full 25.00
_diffrn_reflns_theta_max 25.59
_diffrn_reflns_theta_min 3.53
_diffrn_standards_number 0
_exptl_absorpt_coefficient_mu 0.236
_exptl_absorpt_correction_T_max 0.9699
_exptl_absorpt_correction_T_min 0.9094
_exptl_absorpt_correction_type multi-scan
_exptl_absorpt_process_details '(MULABS; Spek, 2003; Blessing, 1995)'
_exptl_crystal_colour 'light yellow'
_exptl_crystal_density_diffrn 1.265
_exptl_crystal_density_method 'not measured'
_exptl_crystal_description plate
_exptl_crystal_F_000 1008
_exptl_crystal_size_max 0.42
_exptl_crystal_size_mid 0.35
_exptl_crystal_size_min 0.22
_refine_diff_density_max 0.257
_refine_diff_density_min -0.340
_refine_ls_extinction_method none
_refine_ls_goodness_of_fit_ref 1.049
_refine_ls_hydrogen_treatment constr
_refine_ls_matrix_type full
_refine_ls_number_parameters 154
_refine_ls_number_reflns 2353
_refine_ls_number_restraints 0
_refine_ls_restrained_S_all 1.049
_refine_ls_R_factor_all 0.0429
_refine_ls_R_factor_gt 0.0376
_refine_ls_shift/su_max 0.001
_refine_ls_shift/su_mean 0.000
_refine_ls_structure_factor_coef Fsqd
_refine_ls_weighting_details 'calc w = 1/[\s^2^(Fo^2^)+(0.0578P)^2^+0.7828P] where P=(Fo^2^+2Fc^2^)/3'
_refine_ls_weighting_scheme calc
_refine_ls_wR_factor_gt 0.1000
_refine_ls_wR_factor_ref 0.1039
_reflns_number_gt 2080
_reflns_number_total 2353
_reflns_threshold_expression I>2\s(I)
_cod_data_source_file lh2263.cif
_cod_data_source_block I
_cod_depositor_comments
;
The following automatic conversions were performed:
'_symmetry_cell_setting' value 'Orthorhombic' changed to 'orthorhombic'
according to '/home/saulius/struct/CIF-dictionaries/cif_core.dic'
dictionary named 'cif_core.dic' version 2.4.1 from 2010-06-29.

Automatic conversion script
Id: cif_fix_enum 1527 2010-12-29 10:47:43Z saulius 

The following automatic conversions were performed:

'_symmetry_cell_setting' value 'Orthorhombic' changed to
'orthorhombic' according to
/home/saulius/struct/CIF-dictionaries/cif_core.dic dictionary named
'cif_core.dic' version 2.4.1 from 2010-06-29.

Automatic conversion script
Id: cif_fix_values 1715 2011-07-08 13:25:40Z adriana 
;
_cod_database_code 2211889
_cod_database_fobs_code 2211889

loop_
_symmetry_equiv_pos_as_xyz
'x, y, z'
'-x+1/2, -y, z+1/2'
'-x, y+1/2, -z+1/2'
'x+1/2, -y+1/2, -z'
'-x, -y, -z'
'x-1/2, y, -z-1/2'
'x, -y-1/2, z-1/2'
'-x-1/2, y-1/2, z'

loop_
_atom_site_type_symbol
_atom_site_label
_atom_site_fract_x
_atom_site_fract_y
_atom_site_fract_z
_atom_site_U_iso_or_equiv
_atom_site_adp_type
_atom_site_calc_flag
_atom_site_refinement_flags
_atom_site_occupancy
S S1 0.66070(3) 0.16211(5) 0.91584(3) 0.04861(17) Uani d . 1
O O1 0.57493(8) 0.05502(11) 0.76410(7) 0.0453(3) Uani d . 1
C C1 0.56820(10) 0.17534(14) 0.76814(9) 0.0334(3) Uani d . 1
C C2 0.52324(10) 0.25270(15) 0.70330(9) 0.0351(3) Uani d . 1
H H2 0.5068 0.3402 0.7156 0.042 Uiso calc R 1
C C3 0.50488(9) 0.20220(15) 0.62717(9) 0.0350(3) Uani d . 1
H H3 0.5228 0.1151 0.6157 0.042 Uiso calc R 1
C C4 0.45953(10) 0.27213(15) 0.56172(9) 0.0367(3) Uani d . 1
H H4 0.4417 0.3594 0.5727 0.044 Uiso calc R 1
C C5 0.44131(9) 0.22011(15) 0.48615(9) 0.0354(3) Uani d . 1
H H5 0.4614 0.1337 0.4761 0.042 Uiso calc R 1
C C11 0.60708(9) 0.24782(14) 0.83888(9) 0.0324(3) Uani d . 1
C C12 0.61106(9) 0.38228(14) 0.85507(9) 0.0337(3) Uani d . 1
H H12 0.5854 0.4468 0.8201 0.040 Uiso calc R 1
C C13 0.65721(11) 0.4116(2) 0.92882(11) 0.0495(4) Uani d . 1
H H13 0.6664 0.4980 0.9491 0.059 Uiso calc R 1
C C14 0.68715(11) 0.3026(2) 0.96780(11) 0.0560(5) Uani d . 1
H H14 0.7194 0.3043 1.0186 0.067 Uiso calc R 1
C C21 0.39357(9) 0.28290(15) 0.41753(9) 0.0335(3) Uani d . 1
C C22 0.35888(11) 0.20725(17) 0.35242(10) 0.0403(4) Uani d . 1
H H22 0.3694 0.1156 0.3511 0.048 Uiso calc R 1
C C23 0.30928(11) 0.26437(18) 0.28960(10) 0.0460(4) Uani d . 1
H H23 0.2860 0.2115 0.2460 0.055 Uiso calc R 1
C C24 0.29356(11) 0.39780(18) 0.29022(11) 0.0463(4) Uani d . 1
H H24 0.2583 0.4362 0.2481 0.056 Uiso calc R 1
C C25 0.32979(11) 0.47541(18) 0.35290(12) 0.0460(4) Uani d . 1
H H25 0.3203 0.5673 0.3528 0.055 Uiso calc R 1
C C26 0.37957(10) 0.41929(16) 0.41542(10) 0.0390(4) Uani d . 1
H H26 0.4046 0.4733 0.4575 0.047 Uiso calc R 1

loop_
_atom_site_aniso_label
_atom_site_aniso_U_11
_atom_site_aniso_U_22
_atom_site_aniso_U_33
_atom_site_aniso_U_12
_atom_site_aniso_U_13
_atom_site_aniso_U_23
S1 0.0469(3) 0.0514(3) 0.0476(3) 0.01289(19) -0.00475(18) 0.00917(19)
O1 0.0594(7) 0.0265(6) 0.0500(7) 0.0037(5) -0.0001(5) 0.0002(5)
C1 0.0338(7) 0.0283(7) 0.0381(8) 0.0006(6) 0.0068(6) 0.0015(6)
C2 0.0359(8) 0.0289(7) 0.0405(8) 0.0023(6) 0.0008(6) -0.0001(6)
C3 0.0337(8) 0.0311(7) 0.0403(8) 0.0003(6) 0.0032(6) -0.0006(6)
C4 0.0356(8) 0.0333(8) 0.0413(8) 0.0016(6) 0.0008(6) -0.0009(6)
C5 0.0320(7) 0.0340(8) 0.0403(8) 0.0020(6) 0.0054(6) -0.0015(6)
C11 0.0295(7) 0.0328(7) 0.0348(7) 0.0010(6) 0.0055(6) 0.0035(6)
C12 0.0340(8) 0.0294(7) 0.0377(7) -0.0015(6) 0.0060(6) 0.0034(6)
C13 0.0414(9) 0.0520(11) 0.0550(10) -0.0126(8) 0.0052(8) -0.0107(8)
C14 0.0344(9) 0.0875(14) 0.0461(9) -0.0027(9) -0.0076(7) -0.0074(9)
C21 0.0271(7) 0.0381(8) 0.0353(7) -0.0008(6) 0.0065(6) -0.0012(6)
C22 0.0391(8) 0.0389(8) 0.0428(8) -0.0017(7) 0.0026(7) -0.0045(7)
C23 0.0421(9) 0.0541(10) 0.0419(8) -0.0100(8) -0.0049(7) -0.0015(7)
C24 0.0378(9) 0.0539(10) 0.0471(9) -0.0055(8) -0.0044(7) 0.0115(8)
C25 0.0436(9) 0.0400(9) 0.0543(10) 0.0001(7) -0.0002(7) 0.0084(7)
C26 0.0394(8) 0.0363(8) 0.0413(8) -0.0033(6) 0.0013(6) -0.0013(6)

loop_
_atom_type_symbol
_atom_type_description
_atom_type_scat_dispersion_real
_atom_type_scat_dispersion_imag
_atom_type_scat_source
C C 0.0033 0.0016 'International Tables Vol C Tables 4.2.6.8 and 6.1.1.4'
H H 0.0000 0.0000 'International Tables Vol C Tables 4.2.6.8 and 6.1.1.4'
O O 0.0106 0.0060 'International Tables Vol C Tables 4.2.6.8 and 6.1.1.4'
S S 0.1246 0.1234 'International Tables Vol C Tables 4.2.6.8 and 6.1.1.4'

loop_
_geom_angle_atom_site_label_1
_geom_angle_atom_site_label_2
_geom_angle_atom_site_label_3
_geom_angle
C14 S1 C11 91.89(9)
O1 C1 C2 122.48(14)
O1 C1 C11 120.27(14)
C2 C1 C11 117.25(13)
C3 C2 C1 121.55(14)
C3 C2 H2 119.2
C1 C2 H2 119.2
C2 C3 C4 124.12(14)
C2 C3 H3 117.9
C4 C3 H3 117.9
C5 C4 C3 123.41(14)
C5 C4 H4 118.3
C3 C4 H4 118.3
C4 C5 C21 126.75(14)
C4 C5 H5 116.6
C21 C5 H5 116.6
C12 C11 C1 130.61(13)
C12 C11 S1 110.34(11)
C1 C11 S1 119.02(11)
C11 C12 C13 112.63(15)
C11 C12 H12 123.7
C13 C12 H12 123.7
C14 C13 C12 112.39(17)
C14 C13 H13 123.8
C12 C13 H13 123.8
C13 C14 S1 112.75(13)
C13 C14 H14 123.6
S1 C14 H14 123.6
C22 C21 C26 117.92(14)
C22 C21 C5 120.22(14)
C26 C21 C5 121.85(14)
C23 C22 C21 120.88(16)
C23 C22 H22 119.6
C21 C22 H22 119.6
C24 C23 C22 120.40(16)
C24 C23 H23 119.8
C22 C23 H23 119.8
C23 C24 C25 119.60(16)
C23 C24 H24 120.2
C25 C24 H24 120.2
C26 C25 C24 120.29(16)
C26 C25 H25 119.9
C24 C25 H25 119.9
C25 C26 C21 120.83(15)
C25 C26 H26 119.6
C21 C26 H26 119.6

loop_
_geom_bond_atom_site_label_1
_geom_bond_atom_site_label_2
_geom_bond_distance
S1 C14 1.706(2)
S1 C11 1.7196(15)
O1 C1 1.2351(18)
C1 C2 1.475(2)
C1 C11 1.476(2)
C2 C3 1.346(2)
C2 H2 0.9500
C3 C4 1.445(2)
C3 H3 0.9500
C4 C5 1.343(2)
C4 H4 0.9500
C5 C21 1.467(2)
C5 H5 0.9500
C11 C12 1.399(2)
C12 C13 1.407(2)
C12 H12 0.9500
C13 C14 1.356(3)
C13 H13 0.9500
C14 H14 0.9500
C21 C22 1.399(2)
C21 C26 1.410(2)
C22 C23 1.390(2)
C22 H22 0.9500
C23 C24 1.385(3)
C23 H23 0.9500
C24 C25 1.392(3)
C24 H24 0.9500
C25 C26 1.384(2)
C25 H25 0.9500
C26 H26 0.9500

loop_
_geom_torsion_atom_site_label_1
_geom_torsion_atom_site_label_2
_geom_torsion_atom_site_label_3
_geom_torsion_atom_site_label_4
_geom_torsion
O1 C1 C2 C3 -16.0(2)
C11 C1 C2 C3 163.00(14)
C1 C2 C3 C4 178.73(14)
C2 C3 C4 C5 -179.66(15)
C3 C4 C5 C21 178.08(14)
O1 C1 C11 C12 177.05(15)
C2 C1 C11 C12 -2.0(2)
O1 C1 C11 S1 -0.7(2)
C2 C1 C11 S1 -179.67(10)
C14 S1 C11 C12 0.11(12)
C14 S1 C11 C1 178.27(12)
C1 C11 C12 C13 -177.81(15)
S1 C11 C12 C13 0.07(16)
C11 C12 C13 C14 -0.3(2)
C12 C13 C14 S1 0.4(2)
C11 S1 C14 C13 -0.27(15)
C4 C5 C21 C22 -162.24(16)
C4 C5 C21 C26 16.5(2)
C26 C21 C22 C23 -2.5(2)
C5 C21 C22 C23 176.25(14)
C21 C22 C23 C24 0.2(3)
C22 C23 C24 C25 1.8(3)
C23 C24 C25 C26 -1.5(3)
C24 C25 C26 C21 -0.8(2)
C22 C21 C26 C25 2.9(2)
C5 C21 C26 C25 -175.92(14)

loop_
_cod_related_entry_id
_cod_related_entry_database
_cod_related_entry_code
1 ChemSpider 30655140
